data_7050021
loop_
_publ_author_name
'Jordi G\'omez-Segura'
'Elsa Lhotel'
'Carley Paulsen'
'Dominique Luneau'
'Klaus Wurst'
'Jaume Veciana'
'Daniel Ruiz-Molina'
'Philippe Gerbier'

_publ_section_title
;
 Trihaloacetic acids: an investigation of steric and inductive ligand
 effects on the synthesis of [Mn12O12(O2CCX3)16(H2O)4] single-molecule
 magnets
;
_journal_issue 3
_journal_name_full 'New Journal of Chemistry'
_journal_page_first 499
_journal_paper_doi 10.1039/b411371c
_journal_volume 29
_journal_year 2005
_chemical_formula_sum 'C17 H20 Cl18 Mn3 O17'
_chemical_formula_weight 1299.25
_chemical_name_systematic
;
?
;
_space_group_IT_number 2
_symmetry_cell_setting triclinic
_symmetry_space_group_name_Hall '-P 1'
_symmetry_space_group_name_H-M 'P -1'
_atom_sites_solution_hydrogens geom
_atom_sites_solution_primary direct
_atom_sites_solution_secondary difmap
_audit_creation_method SHELXL-97
_cell_angle_alpha 78.218(3)
_cell_angle_beta 76.225(2)
_cell_angle_gamma 78.187(3)
_cell_formula_units_Z 2
_cell_length_a 10.6317(6)
_cell_length_b 13.5792(5)
_cell_length_c 17.0719(9)
_cell_measurement_reflns_used 27837
_cell_measurement_temperature 233(2)
_cell_measurement_theta_max 21.5
_cell_measurement_theta_min 1.0
_cell_volume 2311.5(2)
_computing_data_collection KappaCCD
_computing_data_reduction 'DENZO and SCALEPACK'
_computing_structure_refinement 'SHELXL-97 (Sheldrick, 1997)'
_computing_structure_solution 'SHELXS-97 (Sheldrick, 1990)'
_diffrn_ambient_temperature 233(2)
_diffrn_measured_fraction_theta_full 0.988
_diffrn_measured_fraction_theta_max 0.988
_diffrn_measurement_device_type KappaCCD
_diffrn_measurement_method 'phi- and omega-scans'
_diffrn_radiation_monochromator graphite
_diffrn_radiation_source 'fine-focus sealed tube'
_diffrn_radiation_type MoK\a
_diffrn_radiation_wavelength 0.71073
_diffrn_reflns_av_R_equivalents 0.0259
_diffrn_reflns_av_sigmaI/netI 0.0366
_diffrn_reflns_limit_h_max 11
_diffrn_reflns_limit_h_min 0
_diffrn_reflns_limit_k_max 14
_diffrn_reflns_limit_k_min -13
_diffrn_reflns_limit_l_max 17
_diffrn_reflns_limit_l_min -17
_diffrn_reflns_number 10308
_diffrn_reflns_theta_full 22.00
_diffrn_reflns_theta_max 22.00
_diffrn_reflns_theta_min 1.24
_diffrn_standards_decay_% 0
_exptl_absorpt_coefficient_mu 1.906
_exptl_absorpt_correction_type none
_exptl_crystal_colour browm
_exptl_crystal_density_diffrn 1.867
_exptl_crystal_density_method 'not measured'
_exptl_crystal_description prism
_exptl_crystal_F_000 1278
_exptl_crystal_size_max 0.35
_exptl_crystal_size_mid 0.2
_exptl_crystal_size_min 0.15
_refine_diff_density_max 2.653
_refine_diff_density_min -0.665
_refine_diff_density_rms 0.113
_refine_ls_extinction_method none
_refine_ls_goodness_of_fit_ref 1.041
_refine_ls_hydrogen_treatment 'not refined'
_refine_ls_matrix_type full
_refine_ls_number_parameters 637
_refine_ls_number_reflns 5601
_refine_ls_number_restraints 5
_refine_ls_restrained_S_all 1.046
_refine_ls_R_factor_all 0.0872
_refine_ls_R_factor_gt 0.0732
_refine_ls_shift/su_max 0.006
_refine_ls_shift/su_mean 0.001
_refine_ls_structure_factor_coef Fsqd
_refine_ls_weighting_details 'calc w=1/[\s^2^(Fo^2^)+(0.1356P)^2^+8.0204P] where P=(Fo^2^+2Fc^2^)/3'
_refine_ls_weighting_scheme calc
_refine_ls_wR_factor_gt 0.2097
_refine_ls_wR_factor_ref 0.2211
_reflns_number_gt 4573
_reflns_number_total 5601
_reflns_threshold_expression >2sigma(I)
_cod_data_source_file b411371c.txt
_cod_data_source_block 4
_cod_original_cell_volume 2311.6(2)
_cod_original_sg_symbol_H-M P-1
_cod_database_code 7050021

loop_
_symmetry_equiv_pos_as_xyz
'x, y, z'
'-x, -y, -z'

loop_
_atom_site_label
_atom_site_type_symbol
_atom_site_fract_x
_atom_site_fract_y
_atom_site_fract_z
_atom_site_U_iso_or_equiv
_atom_site_adp_type
_atom_site_occupancy
_atom_site_symmetry_multiplicity
_atom_site_calc_flag
_atom_site_refinement_flags
_atom_site_disorder_assembly
_atom_site_disorder_group
Mn1 Mn 0.70148(12) 1.19679(8) 0.23972(7) 0.0506(4) Uani 1 1 d . . .
Mn2 Mn 0.52380(11) 1.40721(8) 0.14602(6) 0.0485(4) Uani 1 1 d . . .
Mn3 Mn 0.38029(11) 1.23241(8) 0.29174(6) 0.0479(4) Uani 1 1 d . . .
O1 O 0.5328(5) 1.2741(3) 0.2292(3) 0.0451(12) Uani 1 1 d . . .
O2 O 0.7736(6) 1.2061(5) 0.1149(3) 0.0662(15) Uani 1 1 d . . .
O3 O 0.6635(6) 1.3434(5) 0.0488(3) 0.0664(15) Uani 1 1 d . . .
O4 O 0.7819(6) 1.3230(5) 0.2520(4) 0.0763(17) Uani 1 1 d . . .
O5 O 0.6653(8) 1.4554(5) 0.1887(4) 0.087(2) Uani 1 1 d . . .
O6 O 0.6660(7) 1.1701(5) 0.3654(4) 0.0801(18) Uani 1 1 d . . .
O7 O 0.4498(7) 1.1773(5) 0.4037(3) 0.0672(15) Uani 1 1 d . . .
O8 O 0.6413(6) 1.0599(4) 0.2356(4) 0.0675(15) Uani 1 1 d . . .
O9 O 0.4246(6) 1.0966(4) 0.2551(3) 0.0582(14) Uani 1 1 d . . .
O10 O 0.3739(7) 1.4811(4) 0.2307(4) 0.0763(18) Uani 1 1 d . . .
O11 O 0.3163(6) 1.3629(4) 0.3364(3) 0.0711(17) Uani 1 1 d . . .
O12 O 0.3842(6) 1.3699(5) 0.0922(3) 0.0682(16) Uani 1 1 d . . .
O13 O 0.2657(5) 1.2800(4) 0.1971(3) 0.0624(14) Uani 1 1 d . . .
O14 O 0.5035(6) 1.5513(5) 0.0724(3) 0.0744(17) Uani 1 1 d . . .
O15 O 0.2176(6) 1.1867(5) 0.3596(3) 0.0736(17) Uani 1 1 d . . .
O16 O 0.8805(7) 1.1114(5) 0.2485(4) 0.0858(19) Uani 1 1 d . . .
O17 O -0.0339(10) 1.2025(10) 0.3477(9) 0.173(5) Uani 1 1 d . . .
C1 C 0.7426(8) 1.2631(6) 0.0531(5) 0.0519(19) Uani 1 1 d . A .
C2 C 0.8115(9) 1.2270(7) -0.0303(5) 0.070(2) Uani 1 1 d . . .
C3 C 0.7422(9) 1.4153(7) 0.2325(5) 0.062(2) Uani 1 1 d . B .
C4 C 0.7978(12) 1.4886(8) 0.2694(6) 0.088(3) Uani 1 1 d . . .
C5 C 0.5605(11) 1.1673(6) 0.4147(5) 0.059(2) Uani 1 1 d . C .
C6 C 0.5771(11) 1.1499(9) 0.5068(5) 0.083(3) Uani 1 1 d . . .
C7 C 0.5325(10) 1.0462(6) 0.2325(4) 0.0492(19) Uani 1 1 d . D .
C8 C 0.5300(11) 0.9556(7) 0.1917(6) 0.077(3) Uani 1 1 d . . .
C9 C 0.3266(8) 1.4526(6) 0.3013(5) 0.057(2) Uani 1 1 d . E .
C10 C 0.2768(12) 1.5328(7) 0.3582(6) 0.083(3) Uani 1 1 d . . .
C11 C 0.2922(7) 1.3212(6) 0.1253(5) 0.0490(18) Uani 1 1 d . F .
C12 C 0.2054(8) 1.3145(7) 0.0671(5) 0.067(2) Uani 1 1 d . . .
C14 C 1.062(2) 0.9757(16) 0.2391(13) 0.181(8) Uiso 1 1 d D . .
C15 C 1.023(2) 0.9225(15) 0.3330(12) 0.171(7) Uiso 1 1 d D . .
C16 C 0.936(2) 0.8467(16) 0.3362(13) 0.180(8) Uiso 1 1 d D . .
C17 C 0.883(2) 0.7944(15) 0.4257(12) 0.172(7) Uiso 1 1 d D . .
C18 C 0.8923(14) 0.8331(10) 0.4872(9) 0.072(4) Uiso 0.67 1 d PD . .
C18A C 0.814(3) 0.7077(19) 0.4351(17) 0.069(7) Uiso 0.33 1 d PD . .
Cl1 Cl 0.8821(9) 1.3261(6) -0.0933(4) 0.149(4) Uani 0.67 1 d P A 1
Cl2 Cl 0.9344(9) 1.1211(6) -0.0202(5) 0.146(4) Uani 0.67 1 d P A 1
Cl3 Cl 0.6940(6) 1.2002(5) -0.0711(4) 0.110(2) Uani 0.67 1 d P A 1
Cl4 Cl 0.7350(16) 1.6165(5) 0.2398(7) 0.206(5) Uani 0.67 1 d P B 1
Cl5 Cl 0.9729(8) 1.4717(10) 0.2295(6) 0.187(4) Uani 0.67 1 d P B 1
Cl6 Cl 0.7742(8) 1.4585(5) 0.3713(3) 0.1090(17) Uani 0.67 1 d P B 1
Cl7 Cl 0.4466(4) 1.0904(3) 0.57332(18) 0.0759(9) Uani 0.75 1 d P C 1
Cl8 Cl 0.5813(7) 1.2633(3) 0.5303(2) 0.0962(14) Uani 0.75 1 d P C 1
Cl9 Cl 0.7237(5) 1.0592(4) 0.5191(3) 0.1017(12) Uani 0.75 1 d P C 1
Cl10 Cl 0.4783(12) 0.9996(8) 0.0998(5) 0.137(3) Uani 0.75 1 d P D 1
Cl11 Cl 0.4180(13) 0.8801(7) 0.2543(5) 0.134(4) Uani 0.75 1 d P D 1
Cl12 Cl 0.6850(12) 0.8776(9) 0.1743(9) 0.196(6) Uani 0.75 1 d P D 1
Cl13 Cl 0.1243(7) 1.5194(6) 0.4175(5) 0.149(3) Uani 0.75 1 d P E 1
Cl14 Cl 0.3893(9) 1.5025(6) 0.4270(5) 0.138(3) Uani 0.75 1 d P E 1
Cl15 Cl 0.2759(14) 1.6532(7) 0.3090(7) 0.187(6) Uani 0.75 1 d P E 1
Cl16 Cl 0.1586(6) 1.4378(4) 0.0148(4) 0.100(2) Uani 0.75 1 d P F 1
Cl17 Cl 0.0636(11) 1.2642(9) 0.1158(6) 0.127(4) Uani 0.75 1 d P F 1
Cl18 Cl 0.2968(6) 1.2414(4) -0.0062(3) 0.0978(15) Uani 0.75 1 d P F 1
Cl1A Cl 0.752(3) 1.119(2) -0.0316(15) 0.289(19) Uani 0.33 1 d P A 2
Cl2A Cl 0.792(2) 1.3165(16) -0.1154(7) 0.214(12) Uani 0.33 1 d P A 2
Cl3A Cl 0.9707(12) 1.1946(18) -0.0388(9) 0.156(8) Uani 0.33 1 d P A 2
Cl4A Cl 0.915(3) 1.4227(15) 0.3295(18) 0.232(12) Uani 0.33 1 d P B 2
Cl5A Cl 0.673(2) 1.530(3) 0.3412(16) 0.287(17) Uani 0.33 1 d P B 2
Cl6A Cl 0.858(3) 1.5736(17) 0.2026(8) 0.174(10) Uani 0.33 1 d P B 2
Cl7A Cl 0.737(3) 1.207(3) 0.5095(13) 0.215(12) Uani 0.25 1 d P C 2
Cl8A Cl 0.579(3) 1.0591(10) 0.5549(9) 0.161(10) Uani 0.25 1 d P C 2
Cl9A Cl 0.474(3) 1.275(2) 0.5404(14) 0.186(11) Uani 0.25 1 d P C 2
Cl00 Cl 0.652(4) 0.8558(19) 0.209(2) 0.171(19) Uani 0.25 1 d P D 2
Cl01 Cl 0.559(4) 1.008(2) 0.0899(15) 0.172(17) Uani 0.25 1 d P D 2
Cl02 Cl 0.393(4) 0.902(3) 0.227(3) 0.212(18) Uani 0.25 1 d P D 2
Cl03 Cl 0.308(3) 1.6574(14) 0.3060(9) 0.091(7) Uani 0.25 1 d P E 2
Cl04 Cl 0.096(3) 1.555(4) 0.355(3) 0.27(3) Uani 0.25 1 d P E 2
Cl05 Cl 0.300(4) 1.5152(19) 0.4479(10) 0.20(2) Uani 0.25 1 d P E 2
Cl06 Cl 0.276(4) 1.188(3) 0.040(3) 0.29(3) Uani 0.25 1 d P F 2
Cl07 Cl 0.195(3) 1.404(3) -0.0143(17) 0.25(2) Uani 0.25 1 d P F 2
Cl08 Cl 0.048(3) 1.308(3) 0.130(2) 0.123(10) Uani 0.25 1 d P F 2

loop_
_atom_site_aniso_label
_atom_site_aniso_U_11
_atom_site_aniso_U_22
_atom_site_aniso_U_33
_atom_site_aniso_U_23
_atom_site_aniso_U_13
_atom_site_aniso_U_12
Mn1 0.0648(8) 0.0521(7) 0.0392(7) -0.0014(5) -0.0161(5) -0.0192(5)
Mn2 0.0645(8) 0.0524(7) 0.0307(6) -0.0033(5) -0.0130(5) -0.0139(5)
Mn3 0.0656(8) 0.0473(7) 0.0316(6) 0.0002(5) -0.0090(5) -0.0189(5)
O1 0.061(3) 0.043(3) 0.033(3) -0.001(2) -0.007(2) -0.021(2)
O2 0.069(4) 0.077(4) 0.052(4) -0.007(3) -0.017(3) -0.006(3)
O3 0.083(4) 0.064(4) 0.046(3) -0.008(3) -0.002(3) -0.010(3)
O4 0.077(4) 0.079(5) 0.086(5) -0.018(4) -0.033(4) -0.021(3)
O5 0.137(6) 0.064(4) 0.076(4) 0.012(3) -0.050(5) -0.047(4)
O6 0.094(5) 0.101(5) 0.051(4) -0.009(3) -0.028(4) -0.015(4)
O7 0.085(5) 0.080(4) 0.037(3) 0.003(3) -0.013(3) -0.027(3)
O8 0.076(4) 0.055(3) 0.078(4) -0.020(3) -0.019(3) -0.009(3)
O9 0.072(4) 0.054(3) 0.058(3) -0.010(3) -0.017(3) -0.024(3)
O10 0.113(5) 0.056(3) 0.043(4) 0.000(3) 0.003(3) -0.004(3)
O11 0.099(5) 0.067(4) 0.042(3) -0.013(3) 0.007(3) -0.024(3)
O12 0.076(4) 0.094(4) 0.045(3) 0.001(3) -0.019(3) -0.041(4)
O13 0.069(4) 0.077(4) 0.039(3) 0.004(3) -0.012(3) -0.019(3)
O14 0.080(4) 0.095(4) 0.042(3) 0.007(3) -0.011(3) -0.020(3)
O15 0.085(4) 0.086(4) 0.050(3) 0.001(3) -0.007(3) -0.035(3)
O16 0.092(5) 0.089(4) 0.080(5) 0.002(4) -0.030(4) -0.025(4)
O17 0.116(8) 0.213(12) 0.212(13) -0.041(10) -0.078(8) -0.018(8)
C1 0.055(5) 0.056(5) 0.047(5) -0.009(4) -0.003(4) -0.020(4)
C2 0.074(6) 0.079(6) 0.056(5) -0.020(5) -0.009(4) -0.008(5)
C3 0.080(6) 0.062(6) 0.047(5) 0.000(4) -0.008(5) -0.030(5)
C4 0.117(8) 0.097(7) 0.071(6) -0.030(6) -0.016(6) -0.055(6)
C5 0.083(7) 0.057(5) 0.035(5) -0.007(4) -0.006(5) -0.015(4)
C6 0.101(7) 0.111(8) 0.041(5) -0.009(5) -0.024(5) -0.021(6)
C7 0.068(6) 0.048(4) 0.036(4) 0.001(3) -0.018(4) -0.019(4)
C8 0.130(9) 0.055(5) 0.055(5) -0.014(4) -0.030(5) -0.021(5)
C9 0.077(6) 0.053(5) 0.040(5) -0.008(4) -0.011(4) -0.011(4)
C10 0.122(8) 0.064(6) 0.063(6) -0.025(5) -0.004(6) -0.019(5)
C11 0.050(5) 0.056(4) 0.047(5) -0.012(4) -0.016(4) -0.011(4)
C12 0.059(5) 0.092(6) 0.057(5) 0.005(4) -0.023(4) -0.029(5)
Cl1 0.207(8) 0.154(6) 0.084(5) -0.039(4) 0.060(5) -0.109(6)
Cl2 0.155(8) 0.153(6) 0.118(5) -0.073(5) -0.051(5) 0.078(5)
Cl3 0.100(3) 0.154(5) 0.106(4) -0.077(4) -0.033(3) -0.021(4)
Cl4 0.432(18) 0.070(3) 0.173(9) -0.010(4) -0.152(10) -0.075(6)
Cl5 0.135(5) 0.290(11) 0.184(8) -0.142(8) 0.057(5) -0.150(7)
Cl6 0.158(5) 0.138(4) 0.054(2) -0.029(2) -0.015(3) -0.071(4)
Cl7 0.107(3) 0.083(2) 0.0359(16) 0.0046(14) -0.0115(17) -0.030(2)
Cl8 0.179(5) 0.072(2) 0.062(2) -0.0128(17) -0.045(3) -0.053(3)
Cl9 0.108(3) 0.120(3) 0.078(3) 0.010(2) -0.052(2) -0.010(2)
Cl10 0.286(10) 0.107(5) 0.061(3) 0.004(3) -0.084(5) -0.088(5)
Cl11 0.258(12) 0.091(3) 0.084(3) 0.008(3) -0.045(4) -0.113(5)
Cl12 0.140(5) 0.164(9) 0.331(16) -0.187(10) -0.053(8) 0.023(6)
Cl13 0.109(5) 0.156(5) 0.161(6) -0.083(5) 0.052(4) -0.010(4)
Cl14 0.209(7) 0.119(4) 0.124(6) -0.061(4) -0.086(6) -0.011(5)
Cl15 0.319(14) 0.069(5) 0.136(7) -0.028(4) -0.011(7) 0.025(6)
Cl16 0.092(3) 0.106(3) 0.090(4) 0.016(3) -0.045(3) 0.008(3)
Cl17 0.112(7) 0.215(10) 0.081(4) 0.007(5) -0.025(4) -0.114(7)
Cl18 0.119(3) 0.116(4) 0.076(3) -0.044(2) -0.039(3) -0.008(3)
Cl1A 0.40(4) 0.32(3) 0.21(2) -0.21(2) 0.16(2) -0.27(3)
Cl2A 0.28(2) 0.229(19) 0.038(5) -0.006(8) -0.008(9) 0.135(18)
Cl3A 0.060(6) 0.33(3) 0.086(8) -0.089(15) -0.007(5) 0.005(11)
Cl4A 0.27(2) 0.204(16) 0.32(3) -0.049(18) -0.23(3) -0.047(16)
Cl5A 0.174(15) 0.54(5) 0.25(2) -0.31(3) -0.012(16) -0.08(2)
Cl6A 0.32(3) 0.174(16) 0.085(8) -0.019(9) -0.020(11) -0.193(19)
Cl7A 0.25(3) 0.34(4) 0.112(14) -0.056(18) -0.061(16) -0.12(3)
Cl8A 0.35(3) 0.080(9) 0.072(9) 0.032(7) -0.100(16) -0.061(14)
Cl9A 0.23(2) 0.22(2) 0.146(17) -0.103(16) -0.110(19) 0.039(19)
Cl00 0.30(5) 0.055(8) 0.19(2) -0.045(11) -0.17(3) 0.065(16)
Cl01 0.41(5) 0.094(10) 0.059(10) -0.009(8) -0.09(2) -0.11(3)
Cl02 0.152(18) 0.21(3) 0.35(5) -0.17(3) -0.02(3) -0.10(2)
Cl03 0.208(17) 0.054(10) 0.036(7) 0.003(6) -0.031(8) -0.080(12)
Cl04 0.115(15) 0.38(5) 0.40(6) -0.31(5) -0.02(3) -0.02(2)
Cl05 0.44(6) 0.107(14) 0.031(6) -0.014(7) -0.008(17) -0.05(2)
Cl06 0.36(4) 0.23(3) 0.38(5) -0.23(3) -0.30(4) 0.14(3)
Cl07 0.21(3) 0.48(5) 0.115(19) 0.14(3) -0.118(19) -0.26(3)
Cl08 0.046(7) 0.21(3) 0.123(17) -0.035(15) -0.011(8) -0.040(12)

loop_
_atom_type_symbol
_atom_type_description
_atom_type_scat_dispersion_real
_atom_type_scat_dispersion_imag
_atom_type_scat_source
C C 0.0033 0.0016 'International Tables Vol C Tables 4.2.6.8 and 6.1.1.4'
H H 0.0000 0.0000 'International Tables Vol C Tables 4.2.6.8 and 6.1.1.4'
O O 0.0106 0.0060 'International Tables Vol C Tables 4.2.6.8 and 6.1.1.4'
Cl Cl 0.1484 0.1585 'International Tables Vol C Tables 4.2.6.8 and 6.1.1.4'
Mn Mn 0.3368 0.7283 'International Tables Vol C Tables 4.2.6.8 and 6.1.1.4'

loop_
_geom_angle_atom_site_label_1
_geom_angle_atom_site_label_2
_geom_angle_atom_site_label_3
_geom_angle
_geom_angle_site_symmetry_1
_geom_angle_site_symmetry_3
_geom_angle_publ_flag
O1 Mn1 O16 178.1(2) . . ?
O1 Mn1 O6 96.8(2) . . ?
O16 Mn1 O6 84.4(3) . . ?
O1 Mn1 O2 94.7(2) . . ?
O16 Mn1 O2 84.1(3) . . ?
O6 Mn1 O2 168.5(3) . . ?
O1 Mn1 O8 91.9(2) . . ?
O16 Mn1 O8 86.5(3) . . ?
O6 Mn1 O8 92.3(3) . . ?
O2 Mn1 O8 86.9(2) . . ?
O1 Mn1 O4 95.1(2) . . ?
O16 Mn1 O4 86.5(3) . . ?
O6 Mn1 O4 83.9(3) . . ?
O2 Mn1 O4 95.4(3) . . ?
O8 Mn1 O4 172.4(3) . . ?
O1 Mn2 O5 91.4(2) . . ?
O1 Mn2 O14 173.6(2) . . ?
O5 Mn2 O14 86.8(2) . . ?
O1 Mn2 O12 94.2(2) . . ?
O5 Mn2 O12 174.2(2) . . ?
O14 Mn2 O12 87.8(2) . . ?
O1 Mn2 O10 90.7(2) . . ?
O5 Mn2 O10 90.1(3) . . ?
O14 Mn2 O10 83.1(2) . . ?
O12 Mn2 O10 91.4(3) . . ?
O1 Mn2 O3 95.0(2) . . ?
O5 Mn2 O3 93.8(3) . . ?
O14 Mn2 O3 91.2(2) . . ?
O12 Mn2 O3 84.1(2) . . ?
O10 Mn2 O3 173.0(2) . . ?
O1 Mn3 O15 179.4(3) . . ?
O1 Mn3 O9 93.1(2) . . ?
O15 Mn3 O9 86.7(3) . . ?
O1 Mn3 O11 93.7(2) . . ?
O15 Mn3 O11 86.5(3) . . ?
O9 Mn3 O11 173.2(2) . . ?
O1 Mn3 O7 97.2(2) . . ?
O15 Mn3 O7 82.3(3) . . ?
O9 Mn3 O7 94.5(2) . . ?
O11 Mn3 O7 84.7(3) . . ?
O1 Mn3 O13 96.5(2) . . ?
O15 Mn3 O13 84.0(2) . . ?
O9 Mn3 O13 86.1(2) . . ?
O11 Mn3 O13 93.1(2) . . ?
O7 Mn3 O13 166.3(2) . . ?
Mn3 O1 Mn1 121.6(2) . . ?
Mn3 O1 Mn2 119.9(3) . . ?
Mn1 O1 Mn2 118.5(2) . . ?
C1 O2 Mn1 134.8(5) . . ?
C1 O3 Mn2 128.4(5) . . ?
C3 O4 Mn1 128.2(6) . . ?
C3 O5 Mn2 135.1(6) . . ?
C5 O6 Mn1 129.1(6) . . ?
C5 O7 Mn3 128.4(5) . . ?
C7 O8 Mn1 128.5(5) . . ?
C7 O9 Mn3 129.6(5) . . ?
C9 O10 Mn2 131.2(5) . . ?
C9 O11 Mn3 129.1(5) . . ?
C11 O12 Mn2 128.7(5) . . ?
C11 O13 Mn3 132.4(5) . . ?
O3 C1 O2 128.8(8) . . ?
O3 C1 C2 115.7(7) . . ?
O2 C1 C2 115.5(8) . . ?
C1 C2 Cl3A 112.2(8) . . ?
C1 C2 Cl3 107.6(6) . . ?
Cl3A C2 Cl3 136.9(9) . . ?
C1 C2 Cl1A 106.7(8) . . ?
Cl3A C2 Cl1A 106.7(15) . . ?
Cl3 C2 Cl1A 44.5(14) . . ?
C1 C2 Cl2A 115.0(8) . . ?
Cl3A C2 Cl2A 104.6(12) . . ?
Cl3 C2 Cl2A 71.5(11) . . ?
Cl1A C2 Cl2A 111.4(17) . . ?
C1 C2 Cl1 107.7(6) . . ?
Cl3A C2 Cl1 72.9(10) . . ?
Cl3 C2 Cl1 109.9(7) . . ?
Cl1A C2 Cl1 142.6(10) . . ?
Cl2A C2 Cl1 38.8(9) . . ?
C1 C2 Cl2 112.8(7) . . ?
Cl3A C2 Cl2 37.9(7) . . ?
Cl3 C2 Cl2 110.5(6) . . ?
Cl1A C2 Cl2 70.5(14) . . ?
Cl2A C2 Cl2 128.6(8) . . ?
Cl1 C2 Cl2 108.2(7) . . ?
O5 C3 O4 128.3(8) . . ?
O5 C3 C4 115.9(9) . . ?
O4 C3 C4 115.7(9) . . ?
C3 C4 Cl6A 112.4(8) . . ?
C3 C4 Cl5A 104.4(9) . . ?
Cl6A C4 Cl5A 115.5(18) . . ?
C3 C4 Cl6 111.5(7) . . ?
Cl6A C4 Cl6 136.1(7) . . ?
Cl5A C4 Cl6 50.1(12) . . ?
C3 C4 Cl4 112.6(8) . . ?
Cl6A C4 Cl4 48.6(11) . . ?
Cl5A C4 Cl4 69.1(15) . . ?
Cl6 C4 Cl4 110.9(7) . . ?
C3 C4 Cl4A 112.6(9) . . ?
Cl6A C4 Cl4A 110.1(14) . . ?
Cl5A C4 Cl4A 101.3(16) . . ?
Cl6 C4 Cl4A 52.2(11) . . ?
Cl4 C4 Cl4A 134.7(8) . . ?
C3 C4 Cl5 106.8(7) . . ?
Cl6A C4 Cl5 60.6(11) . . ?
Cl5A C4 Cl5 147.2(8) . . ?
Cl6 C4 Cl5 107.6(8) . . ?
Cl4 C4 Cl5 107.3(8) . . ?
Cl4A C4 Cl5 57.0(11) . . ?
O7 C5 O6 130.7(8) . . ?
O7 C5 C6 116.8(8) . . ?
O6 C5 C6 112.5(9) . . ?
Cl8A C6 C5 122.7(10) . . ?
Cl8A C6 Cl8 129.0(9) . . ?
C5 C6 Cl8 108.2(7) . . ?
Cl8A C6 Cl7 49.0(14) . . ?
C5 C6 Cl7 110.3(7) . . ?
Cl8 C6 Cl7 112.0(6) . . ?
Cl8A C6 Cl9 55.5(14) . . ?
C5 C6 Cl9 109.6(7) . . ?
Cl8 C6 Cl9 112.2(6) . . ?
Cl7 C6 Cl9 104.5(6) . . ?
Cl8A C6 Cl9A 123.7(15) . . ?
C5 C6 Cl9A 100.3(9) . . ?
Cl8 C6 Cl9A 34.3(8) . . ?
Cl7 C6 Cl9A 84.8(11) . . ?
Cl9 C6 Cl9A 142.6(8) . . ?
Cl8A C6 Cl7A 108.7(16) . . ?
C5 C6 Cl7A 108.5(9) . . ?
Cl8 C6 Cl7A 52.5(10) . . ?
Cl7 C6 Cl7A 141.2(8) . . ?
Cl9 C6 Cl7A 63.0(11) . . ?
Cl9A C6 Cl7A 86.9(13) . . ?
O8 C7 O9 129.0(7) . . ?
O8 C7 C8 115.8(8) . . ?
O9 C7 C8 115.1(8) . . ?
C7 C8 Cl02 114.4(15) . . ?
C7 C8 Cl00 112.6(13) . . ?
Cl02 C8 Cl00 103(2) . . ?
C7 C8 Cl01 101.6(9) . . ?
Cl02 C8 Cl01 116.3(19) . . ?
Cl00 C8 Cl01 109(2) . . ?
C7 C8 Cl10 110.1(7) . . ?
Cl02 C8 Cl10 88.1(16) . . ?
Cl00 C8 Cl10 125.8(13) . . ?
Cl01 C8 Cl10 28.9(13) . . ?
C7 C8 Cl11 110.0(7) . . ?
Cl02 C8 Cl11 19.6(16) . . ?
Cl00 C8 Cl11 88.0(16) . . ?
Cl01 C8 Cl11 134.5(11) . . ?
Cl10 C8 Cl11 107.2(7) . . ?
C7 C8 Cl12 111.9(8) . . ?
Cl02 C8 Cl12 119.9(16) . . ?
Cl00 C8 Cl12 21.8(15) . . ?
Cl01 C8 Cl12 88.7(16) . . ?
Cl10 C8 Cl12 109.6(8) . . ?
Cl11 C8 Cl12 107.9(8) . . ?
O10 C9 O11 128.0(7) . . ?
O10 C9 C10 117.9(7) . . ?
O11 C9 C10 114.1(7) . . ?
C9 C10 Cl05 123.6(13) . . ?
C9 C10 Cl15 113.6(8) . . ?
Cl05 C10 Cl15 114.6(12) . . ?
C9 C10 Cl13 112.0(7) . . ?
Cl05 C10 Cl13 76.5(15) . . ?
Cl15 C10 Cl13 110.0(8) . . ?
C9 C10 Cl03 111.6(9) . . ?
Cl05 C10 Cl03 110.2(12) . . ?
Cl15 C10 Cl03 10.7(12) . . ?
Cl13 C10 Cl03 119.3(11) . . ?
C9 C10 Cl14 104.2(7) . . ?
Cl05 C10 Cl14 30.9(14) . . ?
Cl15 C10 Cl14 110.3(8) . . ?
Cl13 C10 Cl14 106.4(7) . . ?
Cl03 C10 Cl14 101.4(9) . . ?
C9 C10 Cl04 98.7(10) . . ?
Cl05 C10 Cl04 112(2) . . ?
Cl15 C10 Cl04 86.0(17) . . ?
Cl13 C10 Cl04 37.0(15) . . ?
Cl03 C10 Cl04 96.7(19) . . ?
Cl14 C10 Cl04 142.9(15) . . ?
O13 C11 O12 127.5(7) . . ?
O13 C11 C12 118.7(7) . . ?
O12 C11 C12 113.8(7) . . ?
C11 C12 Cl07 119.7(11) . . ?
C11 C12 Cl17 114.0(7) . . ?
Cl07 C12 Cl17 116.7(10) . . ?
C11 C12 Cl18 109.1(6) . . ?
Cl07 C12 Cl18 82.5(17) . . ?
Cl17 C12 Cl18 109.5(6) . . ?
C11 C12 Cl08 104.8(12) . . ?
Cl07 C12 Cl08 110.2(18) . . ?
Cl17 C12 Cl08 21.7(11) . . ?
Cl18 C12 Cl08 130.7(11) . . ?
C11 C12 Cl16 108.9(7) . . ?
Cl07 C12 Cl16 24.5(16) . . ?
Cl17 C12 Cl16 108.1(7) . . ?
Cl18 C12 Cl16 107.0(5) . . ?
Cl08 C12 Cl16 94.3(14) . . ?
C11 C12 Cl06 100.5(9) . . ?
Cl07 C12 Cl06 113(2) . . ?
Cl17 C12 Cl06 86.9(18) . . ?
Cl18 C12 Cl06 31.6(16) . . ?
Cl08 C12 Cl06 108(2) . . ?
Cl16 C12 Cl06 136.9(14) . . ?
C16 C15 C14 107.7(17) . . ?
C15 C16 C17 113.0(18) . . ?
C18 C17 C18A 123(2) . . ?
C18 C17 C16 119.4(17) . . ?
C18A C17 C16 117.4(19) . . ?

loop_
_geom_bond_atom_site_label_1
_geom_bond_atom_site_label_2
_geom_bond_distance
_geom_bond_site_symmetry_2
_geom_bond_publ_flag
Mn1 O1 1.912(5) . ?
Mn1 O16 2.038(7) . ?
Mn1 O6 2.057(6) . ?
Mn1 O2 2.073(6) . ?
Mn1 O8 2.106(6) . ?
Mn1 O4 2.132(6) . ?
Mn2 O1 2.059(4) . ?
Mn2 O5 2.084(7) . ?
Mn2 O14 2.100(6) . ?
Mn2 O12 2.109(5) . ?
Mn2 O10 2.116(6) . ?
Mn2 O3 2.145(6) . ?
Mn3 O1 1.842(5) . ?
Mn3 O15 1.978(6) . ?
Mn3 O9 1.998(5) . ?
Mn3 O11 1.999(6) . ?
Mn3 O7 2.149(6) . ?
Mn3 O13 2.168(6) . ?
O2 C1 1.244(10) . ?
O3 C1 1.234(9) . ?
O4 C3 1.240(10) . ?
O5 C3 1.210(11) . ?
O6 C5 1.234(11) . ?
O7 C5 1.212(11) . ?
O8 C7 1.223(10) . ?
O9 C7 1.228(10) . ?
O10 C9 1.206(9) . ?
O11 C9 1.257(9) . ?
O12 C11 1.250(9) . ?
O13 C11 1.230(9) . ?
C1 C2 1.564(12) . ?
C2 Cl3A 1.638(16) . ?
C2 Cl3 1.697(11) . ?
C2 Cl1A 1.713(17) . ?
C2 Cl2A 1.716(15) . ?
C2 Cl1 1.723(11) . ?
C2 Cl2 1.745(11) . ?
C3 C4 1.553(12) . ?
C4 Cl6A 1.567(15) . ?
C4 Cl5A 1.67(2) . ?
C4 Cl6 1.673(11) . ?
C4 Cl4 1.746(14) . ?
C4 Cl4A 1.788(19) . ?
C4 Cl5 1.808(13) . ?
C5 C6 1.589(12) . ?
C6 Cl8A 1.333(16) . ?
C6 Cl8 1.680(11) . ?
C6 Cl7 1.788(11) . ?
C6 Cl9 1.804(12) . ?
C6 Cl9A 1.94(2) . ?
C6 Cl7A 2.02(3) . ?
C7 C8 1.539(11) . ?
C8 Cl02 1.69(3) . ?
C8 Cl00 1.71(2) . ?
C8 Cl01 1.72(3) . ?
C8 Cl10 1.736(12) . ?
C8 Cl11 1.749(13) . ?
C8 Cl12 1.762(16) . ?
C9 C10 1.537(12) . ?
C10 Cl05 1.57(3) . ?
C10 Cl15 1.678(14) . ?
C10 Cl13 1.717(13) . ?
C10 Cl03 1.800(17) . ?
C10 Cl14 1.803(14) . ?
C10 Cl04 1.90(3) . ?
C11 C12 1.535(11) . ?
C12 Cl07 1.66(3) . ?
C12 Cl17 1.738(13) . ?
C12 Cl18 1.740(12) . ?
C12 Cl08 1.76(3) . ?
C12 Cl16 1.764(10) . ?
C12 Cl06 1.84(3) . ?
C14 C15 1.61(2) . ?
C15 C16 1.50(2) . ?
C16 C17 1.57(2) . ?
C17 C18 1.300(19) . ?
C17 C18A 1.47(2) . ?
